data_4025211
loop_
_publ_author_name
'Alberto Avenoza'
'Jes\'us H. Busto'
'Noelia Canal'
'Francisco Corzana'
'Jes\'us M. Peregrina'
'Marta P\'erez-Fern\'andez'
'Fernando Rodr\'iguez'

_publ_section_title
;
 Cyclobutane Amino Acid Analogues of Furanomycin Obtained by a Formal [2 +
 2] Cycloaddition Strategy Promoted by Methylaluminoxane
;
_journal_name_full 'Journal of Organic Chemistry'
_journal_page_first 545
_journal_page_last 552
_journal_paper_doi 10.1021/jo9025258
_journal_volume 75
_journal_year 2010
_chemical_formula_sum 'C10 H15 N O4'
_chemical_formula_weight 213.23
_chemical_name_common dm-15f
_chemical_name_systematic
; 
 2-oxabiciclo[3,2,0]heptano 
;
_space_group_IT_number 14
_symmetry_cell_setting monoclinic
_symmetry_space_group_name_Hall '-P 2ybc'
_symmetry_space_group_name_H-M 'P 1 21/c 1'
_atom_sites_solution_hydrogens geom
_atom_sites_solution_primary direct
_atom_sites_solution_secondary difmap
_audit_creation_method SHELXL-97
_cell_angle_alpha 90.00
_cell_angle_beta 105.9059(15)
_cell_angle_gamma 90.00
_cell_formula_units_Z 4
_cell_length_a 11.8280(5)
_cell_length_b 8.9940(3)
_cell_length_c 10.1781(3)
_cell_measurement_reflns_used 8604
_cell_measurement_temperature 223(2)
_cell_measurement_theta_max 27.88
_cell_measurement_theta_min 0.21
_cell_volume 1041.30(6)
_computing_cell_refinement 'HKL Scalepack (Otwinowski & Minor 1997)'
_computing_data_collection KappaCCD
_computing_data_reduction 'Scalepak (Otwinowski & Minor, 1997'
_computing_molecular_graphics ORTEP-III
_computing_structure_refinement 'SHELXL-97 (Sheldrick, 1997)'
_computing_structure_solution 'SHELXS-97 (Sheldrick, 1990)'
_diffrn_ambient_temperature 223(2)
_diffrn_measured_fraction_theta_full 0.993
_diffrn_measured_fraction_theta_max 0.993
_diffrn_measurement_device_type KappaCCD
_diffrn_measurement_method CCD
_diffrn_radiation_monochromator graphite
_diffrn_radiation_source 'normal-focus sealed tube'
_diffrn_radiation_type MoK\a
_diffrn_radiation_wavelength 0.71073
_diffrn_reflns_av_R_equivalents 0.0413
_diffrn_reflns_av_sigmaI/netI 0.0518
_diffrn_reflns_limit_h_max 14
_diffrn_reflns_limit_h_min -15
_diffrn_reflns_limit_k_max 11
_diffrn_reflns_limit_k_min -11
_diffrn_reflns_limit_l_max 13
_diffrn_reflns_limit_l_min -13
_diffrn_reflns_number 8523
_diffrn_reflns_theta_full 27.88
_diffrn_reflns_theta_max 27.88
_diffrn_reflns_theta_min 1.79
_exptl_absorpt_coefficient_mu 0.105
_exptl_absorpt_correction_type none
_exptl_crystal_colour Colourless
_exptl_crystal_density_diffrn 1.360
_exptl_crystal_density_meas
;
;
_exptl_crystal_density_method 'not measured'
_exptl_crystal_description Prism
_exptl_crystal_F_000 456
_exptl_crystal_size_max 0.25
_exptl_crystal_size_mid 0.25
_exptl_crystal_size_min 0.2
_refine_diff_density_max 0.242
_refine_diff_density_min -0.248
_refine_diff_density_rms 0.047
_refine_ls_extinction_method none
_refine_ls_goodness_of_fit_ref 1.056
_refine_ls_hydrogen_treatment mixed
_refine_ls_matrix_type full
_refine_ls_number_parameters 136
_refine_ls_number_reflns 2469
_refine_ls_number_restraints 0
_refine_ls_restrained_S_all 1.056
_refine_ls_R_factor_all 0.0896
_refine_ls_R_factor_gt 0.0526
_refine_ls_shift/su_max 0.000
_refine_ls_shift/su_mean 0.000
_refine_ls_structure_factor_coef Fsqd
_refine_ls_weighting_details 'calc w=1/[\s^2^(Fo^2^)+(0.0649P)^2^+0.3502P] where P=(Fo^2^+2Fc^2^)/3'
_refine_ls_weighting_scheme calc
_refine_ls_wR_factor_gt 0.1318
_refine_ls_wR_factor_ref 0.1508
_reflns_number_gt 1586
_reflns_number_total 2469
_reflns_threshold_expression >2sigma(I)
_cod_data_source_file jo9025258_si_001.cif
_cod_data_source_block shelxl
_cod_depositor_comments
;
The following automatic conversions were performed:

'_symmetry_cell_setting' value 'Monoclinic' changed to 'monoclinic'
according to the built-in table from CIF Core dictionary named
'cif_core.dic' version 2.4.1 from 2010-06-29.

Automatic conversion script
Id: cif_fix_values 1646 2011-03-28 12:23:43Z adriana 
;
_cod_original_sg_symbol_H-M 'P 21/c'
_cod_original_formula_sum 'C10 H15 N1 O4'
_cod_database_code 4025211

loop_
_symmetry_equiv_pos_as_xyz
'x, y, z'
'-x, y+1/2, -z+1/2'
'-x, -y, -z'
'x, -y-1/2, z-1/2'

loop_
_atom_site_label
_atom_site_type_symbol
_atom_site_fract_x
_atom_site_fract_y
_atom_site_fract_z
_atom_site_U_iso_or_equiv
_atom_site_adp_type
_atom_site_occupancy
_atom_site_symmetry_multiplicity
_atom_site_calc_flag
_atom_site_refinement_flags
_atom_site_disorder_assembly
_atom_site_disorder_group
N1 N 0.91659(14) 0.07741(18) 0.24714(16) 0.0347(4) Uani 1 1 d . . .
H1 H 0.9412 0.1732 0.2669 0.042 Uiso 1 1 d R . .
O2 O 0.71787(13) 0.01724(16) 0.04089(14) 0.0428(4) Uani 1 1 d . . .
O3 O 0.96552(13) -0.14535(15) 0.18008(15) 0.0448(4) Uani 1 1 d . . .
C4 C 0.72953(18) -0.0573(2) 0.1572(2) 0.0379(5) Uani 1 1 d . . .
C5 C 0.98789(17) -0.0118(2) 0.20146(19) 0.0340(4) Uani 1 1 d . . .
O6 O 0.67661(14) -0.16907(17) 0.16707(16) 0.0546(5) Uani 1 1 d . . .
O7 O 0.62621(12) 0.15699(17) 0.28711(15) 0.0467(4) Uani 1 1 d . . .
C8 C 0.81066(17) 0.0236(2) 0.2770(2) 0.0341(4) Uani 1 1 d . . .
C9 C 0.75010(17) 0.1567(2) 0.3309(2) 0.0385(5) Uani 1 1 d . . .
H9 H 0.7780 0.2594 0.3174 0.046 Uiso 1 1 d R . .
C10 C 0.83120(19) -0.0514(2) 0.4192(2) 0.0408(5) Uani 1 1 d . . .
H10A H 0.7779 -0.1438 0.4111 0.049 Uiso 1 1 d R . .
H10B H 0.9158 -0.0892 0.4553 0.049 Uiso 1 1 d R . .
C11 C 0.78819(19) 0.0907(3) 0.4760(2) 0.0434(5) Uani 1 1 d . . .
H11 H 0.8564 0.1420 0.5437 0.052 Uiso 1 1 d R . .
C12 C 0.58178(19) 0.0713(3) 0.3817(2) 0.0507(6) Uani 1 1 d . . .
H12A H 0.5088 0.1137 0.3872 0.061 Uiso 1 1 d R . .
H12B H 0.5689 -0.0295 0.3499 0.061 Uiso 1 1 d R . .
C13 C 1.09333(19) 0.0600(2) 0.1740(2) 0.0441(5) Uani 1 1 d . . .
H13A H 1.1384 -0.0134 0.1419 0.053 Uiso 1 1 d R . .
H13B H 1.1411 0.1042 0.2564 0.053 Uiso 1 1 d R . .
H13C H 1.0679 0.1356 0.1056 0.053 Uiso 1 1 d R . .
C14 C 0.6333(2) -0.0409(3) -0.0782(2) 0.0534(6) Uani 1 1 d . . .
H14A H 0.6318 0.0206 -0.1558 0.064 Uiso 1 1 d R . .
H14B H 0.5568 -0.0415 -0.0626 0.064 Uiso 1 1 d R . .
H14C H 0.6548 -0.1404 -0.0954 0.064 Uiso 1 1 d R . .
C15 C 0.6744(2) 0.0801(3) 0.5178(2) 0.0536(6) Uani 1 1 d . . .
H15A H 0.6768 -0.0071 0.5730 0.064 Uiso 1 1 d R . .
H15B H 0.6667 0.1668 0.5697 0.064 Uiso 1 1 d R . .

loop_
_atom_site_aniso_label
_atom_site_aniso_U_11
_atom_site_aniso_U_22
_atom_site_aniso_U_33
_atom_site_aniso_U_23
_atom_site_aniso_U_13
_atom_site_aniso_U_12
N1 0.0304(8) 0.0340(8) 0.0408(9) -0.0015(7) 0.0118(7) -0.0037(7)
O2 0.0398(8) 0.0525(9) 0.0335(7) -0.0019(6) 0.0056(6) -0.0028(7)
O3 0.0453(9) 0.0344(8) 0.0584(9) 0.0016(7) 0.0202(7) 0.0008(6)
C4 0.0313(10) 0.0405(11) 0.0433(11) -0.0026(9) 0.0126(9) -0.0006(9)
C5 0.0312(10) 0.0370(11) 0.0330(10) 0.0052(8) 0.0073(8) 0.0034(8)
O6 0.0497(10) 0.0525(10) 0.0589(10) -0.0034(8) 0.0106(8) -0.0178(8)
O7 0.0331(8) 0.0626(10) 0.0453(8) 0.0020(7) 0.0120(6) 0.0033(7)
C8 0.0291(10) 0.0376(10) 0.0362(10) 0.0004(8) 0.0100(8) -0.0013(8)
C9 0.0329(11) 0.0419(11) 0.0414(11) -0.0008(9) 0.0114(9) -0.0014(9)
C10 0.0388(12) 0.0434(12) 0.0386(11) 0.0044(9) 0.0080(9) -0.0024(9)
C11 0.0361(11) 0.0564(14) 0.0365(11) -0.0061(9) 0.0080(9) -0.0081(10)
C12 0.0358(12) 0.0699(16) 0.0496(13) -0.0025(11) 0.0171(10) -0.0060(11)
C13 0.0402(12) 0.0437(12) 0.0530(13) 0.0000(10) 0.0206(10) 0.0009(10)
C14 0.0403(13) 0.0756(17) 0.0396(12) -0.0096(11) 0.0027(10) -0.0015(12)
C15 0.0479(14) 0.0735(17) 0.0421(12) -0.0041(11) 0.0168(11) -0.0064(12)

loop_
_atom_type_symbol
_atom_type_description
_atom_type_scat_dispersion_real
_atom_type_scat_dispersion_imag
_atom_type_scat_source
C C 0.0033 0.0016 'International Tables Vol C Tables 4.2.6.8 and 6.1.1.4'
H H 0.0000 0.0000 'International Tables Vol C Tables 4.2.6.8 and 6.1.1.4'
N N 0.0061 0.0033 'International Tables Vol C Tables 4.2.6.8 and 6.1.1.4'
O O 0.0106 0.0060 'International Tables Vol C Tables 4.2.6.8 and 6.1.1.4'

loop_
_geom_angle_atom_site_label_1
_geom_angle_atom_site_label_2
_geom_angle_atom_site_label_3
_geom_angle
_geom_angle_site_symmetry_1
_geom_angle_site_symmetry_3
_geom_angle_publ_flag
C5 N1 C8 122.44(16) . . ?
C5 N1 H1 116.7 . . ?
C8 N1 H1 120.6 . . ?
C4 O2 C14 116.29(17) . . ?
O6 C4 O2 124.36(19) . . ?
O6 C4 C8 124.29(19) . . ?
O2 C4 C8 111.19(17) . . ?
O3 C5 N1 121.29(18) . . ?
O3 C5 C13 122.35(18) . . ?
N1 C5 C13 116.33(17) . . ?
C9 O7 C12 109.01(16) . . ?
N1 C8 C4 112.59(16) . . ?
N1 C8 C10 114.60(16) . . ?
C4 C8 C10 116.34(16) . . ?
N1 C8 C9 108.79(15) . . ?
C4 C8 C9 113.50(16) . . ?
C10 C8 C9 88.60(15) . . ?
O7 C9 C11 108.03(16) . . ?
O7 C9 C8 115.15(16) . . ?
C11 C9 C8 89.98(15) . . ?
O7 C9 H9 107.9 . . ?
C11 C9 H9 117.8 . . ?
C8 C9 H9 117.1 . . ?
C11 C10 C8 90.34(15) . . ?
C11 C10 H10A 116.0 . . ?
C8 C10 H10A 109.8 . . ?
C11 C10 H10B 121.9 . . ?
C8 C10 H10B 111.5 . . ?
H10A C10 H10B 106.0 . . ?
C15 C11 C9 104.10(17) . . ?
C15 C11 C10 117.35(19) . . ?
C9 C11 C10 89.97(15) . . ?
C15 C11 H11 116.0 . . ?
C9 C11 H11 116.3 . . ?
C10 C11 H11 110.3 . . ?
O7 C12 C15 106.18(17) . . ?
O7 C12 H12A 109.0 . . ?
C15 C12 H12A 111.2 . . ?
O7 C12 H12B 109.5 . . ?
C15 C12 H12B 111.4 . . ?
H12A C12 H12B 109.5 . . ?
C5 C13 H13A 109.6 . . ?
C5 C13 H13B 109.6 . . ?
H13A C13 H13B 109.5 . . ?
C5 C13 H13C 109.2 . . ?
H13A C13 H13C 109.5 . . ?
H13B C13 H13C 109.5 . . ?
O2 C14 H14A 109.6 . . ?
O2 C14 H14B 109.4 . . ?
H14A C14 H14B 109.5 . . ?
O2 C14 H14C 109.5 . . ?
H14A C14 H14C 109.5 . . ?
H14B C14 H14C 109.5 . . ?
C12 C15 C11 102.76(17) . . ?
C12 C15 H15A 113.0 . . ?
C11 C15 H15A 109.1 . . ?
C12 C15 H15B 113.1 . . ?
C11 C15 H15B 109.1 . . ?
H15A C15 H15B 109.5 . . ?

loop_
_geom_bond_atom_site_label_1
_geom_bond_atom_site_label_2
_geom_bond_distance
_geom_bond_site_symmetry_2
_geom_bond_publ_flag
N1 C5 1.336(2) . ?
N1 C8 1.451(2) . ?
N1 H1 0.9139 . ?
O2 C4 1.334(2) . ?
O2 C14 1.442(3) . ?
O3 C5 1.237(2) . ?
C4 O6 1.203(2) . ?
C4 C8 1.515(3) . ?
C5 C13 1.497(3) . ?
O7 C9 1.410(2) . ?
O7 C12 1.440(3) . ?
C8 C10 1.554(3) . ?
C8 C9 1.569(3) . ?
C9 C11 1.540(3) . ?
C9 H9 1.0029 . ?
C10 C11 1.546(3) . ?
C10 H10A 1.0332 . ?
C10 H10B 1.0248 . ?
C11 C15 1.522(3) . ?
C11 H11 1.0165 . ?
C12 C15 1.515(3) . ?
C12 H12A 0.9600 . ?
C12 H12B 0.9600 . ?
C13 H13A 0.9600 . ?
C13 H13B 0.9600 . ?
C13 H13C 0.9601 . ?
C14 H14A 0.9601 . ?
C14 H14B 0.9599 . ?
C14 H14C 0.9599 . ?
C15 H15A 0.9600 . ?
C15 H15B 0.9600 . ?
